data_7109787
loop_
_publ_author_name
'Gemma C. Geary'
'Eric G. Hope'
'Kuldip Singh'
'Alison M. Stuart'

_publ_section_title
;
 Electrophilic fluorination using a hypervalent iodine reagent derived
 from fluoride
;
_journal_name_full Chem.Commun.
_journal_page_first 9263
_journal_paper_doi 10.1039/c3cc44792h
_journal_volume 49
_journal_year 2013
_chemical_formula_moiety 'C11 H10 F3 I O3'
_chemical_formula_sum 'C11 H10 F3 I O3'
_chemical_formula_weight 374.09
_chemical_name_systematic
; 
 ? 
;
_space_group_IT_number 14
_symmetry_cell_setting monoclinic
_symmetry_space_group_name_Hall '-P 2yn'
_symmetry_space_group_name_H-M 'P 1 21/n 1'
_atom_sites_solution_hydrogens geom
_atom_sites_solution_primary direct
_atom_sites_solution_secondary difmap
_audit_creation_method SHELXL-97
_cell_angle_alpha 90.00
_cell_angle_beta 95.205(4)
_cell_angle_gamma 90.00
_cell_formula_units_Z 4
_cell_length_a 5.7763(13)
_cell_length_b 16.159(4)
_cell_length_c 13.284(3)
_cell_measurement_reflns_used 892
_cell_measurement_temperature 150(2)
_cell_measurement_theta_max 28.350
_cell_measurement_theta_min 3.759
_cell_volume 1234.8(5)
_computing_cell_refinement 'Bruker SMART'
_computing_data_collection 'Bruker SMART'
_computing_data_reduction 'Bruker SHELXTL'
_computing_molecular_graphics 'Bruker SHELXTL'
_computing_publication_material 'Bruker SHELXTL'
_computing_structure_refinement 'SHELXL-97 (Sheldrick, 1997)'
_computing_structure_solution 'SHELXS-97 (Sheldrick, 1990)'
_diffrn_ambient_temperature 150(2)
_diffrn_measured_fraction_theta_full 0.998
_diffrn_measured_fraction_theta_max 0.998
_diffrn_measurement_device_type 'Bruker Apex 2000 CCD area detector'
_diffrn_measurement_method 'phi and omega scans'
_diffrn_radiation_monochromator graphite
_diffrn_radiation_source 'fine-focus sealed tube'
_diffrn_radiation_type MoK\a
_diffrn_radiation_wavelength 0.71073
_diffrn_reflns_av_R_equivalents 0.0507
_diffrn_reflns_av_sigmaI/netI 0.0313
_diffrn_reflns_limit_h_max 7
_diffrn_reflns_limit_h_min -7
_diffrn_reflns_limit_k_max 19
_diffrn_reflns_limit_k_min -19
_diffrn_reflns_limit_l_max 16
_diffrn_reflns_limit_l_min -16
_diffrn_reflns_number 9448
_diffrn_reflns_theta_full 26.00
_diffrn_reflns_theta_max 26.00
_diffrn_reflns_theta_min 1.99
_exptl_absorpt_coefficient_mu 2.629
_exptl_absorpt_correction_T_max 0.928
_exptl_absorpt_correction_T_min 0.554
_exptl_absorpt_correction_type empirical
_exptl_absorpt_process_details
;
absorption correction based on 6881 reflections(SADABS);Rint 0.1214 before
correction and 0.0354 after.
;
_exptl_crystal_colour colourless
_exptl_crystal_density_diffrn 2.012
_exptl_crystal_density_method 'not measured'
_exptl_crystal_description plate
_exptl_crystal_F_000 720
_exptl_crystal_size_max 0.36
_exptl_crystal_size_mid 0.30
_exptl_crystal_size_min 0.07
_refine_diff_density_max 2.449
_refine_diff_density_min -0.860
_refine_diff_density_rms 0.158
_refine_ls_extinction_method none
_refine_ls_goodness_of_fit_ref 1.076
_refine_ls_hydrogen_treatment constr
_refine_ls_matrix_type full
_refine_ls_number_parameters 165
_refine_ls_number_reflns 2422
_refine_ls_number_restraints 0
_refine_ls_restrained_S_all 1.076
_refine_ls_R_factor_all 0.0403
_refine_ls_R_factor_gt 0.0375
_refine_ls_shift/su_max 0.001
_refine_ls_shift/su_mean 0.000
_refine_ls_structure_factor_coef Fsqd
_refine_ls_weighting_details 'calc w=1/[\s^2^(Fo^2^)+(0.0453P)^2^+5.1652P] where P=(Fo^2^+2Fc^2^)/3'
_refine_ls_weighting_scheme calc
_refine_ls_wR_factor_gt 0.0918
_refine_ls_wR_factor_ref 0.0938
_reflns_number_gt 2237
_reflns_number_total 2422
_reflns_threshold_expression >2sigma(I)
_cod_data_source_file c3cc44792h.txt
_cod_data_source_block 12085
_cod_original_sg_symbol_H-M P2(1)/n
_cod_database_code 7109787

loop_
_symmetry_equiv_pos_as_xyz
'x, y, z'
'-x+1/2, y+1/2, -z+1/2'
'-x, -y, -z'
'x-1/2, -y-1/2, z-1/2'

loop_
_atom_site_label
_atom_site_type_symbol
_atom_site_fract_x
_atom_site_fract_y
_atom_site_fract_z
_atom_site_U_iso_or_equiv
_atom_site_adp_type
_atom_site_occupancy
_atom_site_symmetry_multiplicity
_atom_site_calc_flag
_atom_site_refinement_flags
I1 I 0.04139(5) 0.624746(17) 0.55417(2) 0.02056(13) Uani 1 1 d .
F1 F -0.3136(14) 0.8982(3) 0.6013(4) 0.106(2) Uani 1 1 d .
F2 F -0.0519(9) 0.9201(3) 0.5145(5) 0.0890(17) Uani 1 1 d .
F3 F -0.3701(12) 0.9077(3) 0.4397(4) 0.107(2) Uani 1 1 d .
O1 O 0.1874(6) 0.51223(19) 0.5734(2) 0.0248(7) Uani 1 1 d .
O2 O -0.0299(7) 0.7604(2) 0.5598(3) 0.0326(8) Uani 1 1 d .
O3 O -0.3519(7) 0.7422(2) 0.4554(3) 0.0424(10) Uani 1 1 d .
C1 C 0.3188(8) 0.6558(3) 0.6600(3) 0.0204(9) Uani 1 1 d .
C2 C 0.3894(9) 0.7354(3) 0.6856(4) 0.0286(11) Uani 1 1 d .
H2 H 0.3135 0.7823 0.6549 0.034 Uiso 1 1 calc R
C3 C 0.5755(9) 0.7434(3) 0.7579(4) 0.0334(12) Uani 1 1 d .
H3 H 0.6307 0.7971 0.7768 0.040 Uiso 1 1 calc R
C4 C 0.6828(8) 0.6747(3) 0.8032(4) 0.0296(11) Uani 1 1 d .
H4 H 0.8094 0.6813 0.8534 0.036 Uiso 1 1 calc R
C5 C 0.6058(8) 0.5966(3) 0.7755(4) 0.0236(9) Uani 1 1 d .
H5 H 0.6789 0.5496 0.8074 0.028 Uiso 1 1 calc R
C6 C 0.4232(7) 0.5857(3) 0.7018(3) 0.0182(8) Uani 1 1 d .
C7 C 0.3280(8) 0.5014(3) 0.6678(3) 0.0209(9) Uani 1 1 d .
C8 C 0.1805(9) 0.4660(3) 0.7455(4) 0.0316(11) Uani 1 1 d .
H8A H 0.0563 0.5051 0.7574 0.047 Uiso 1 1 calc R
H8B H 0.2775 0.4563 0.8088 0.047 Uiso 1 1 calc R
H8C H 0.1121 0.4135 0.7207 0.047 Uiso 1 1 calc R
C9 C 0.5217(9) 0.4430(3) 0.6450(4) 0.0312(11) Uani 1 1 d .
H9A H 0.4550 0.3900 0.6209 0.047 Uiso 1 1 calc R
H9B H 0.6251 0.4338 0.7066 0.047 Uiso 1 1 calc R
H9C H 0.6102 0.4673 0.5929 0.047 Uiso 1 1 calc R
C10 C -0.2130(9) 0.7833(3) 0.5073(4) 0.0265(10) Uani 1 1 d .
C11 C -0.2533(11) 0.8774(3) 0.5157(4) 0.0344(12) Uani 1 1 d .

loop_
_atom_site_aniso_label
_atom_site_aniso_U_11
_atom_site_aniso_U_22
_atom_site_aniso_U_33
_atom_site_aniso_U_23
_atom_site_aniso_U_13
_atom_site_aniso_U_12
I1 0.02263(19) 0.01680(18) 0.02089(18) -0.00064(10) -0.00541(12) 0.00176(10)
F1 0.214(7) 0.029(2) 0.088(4) -0.002(2) 0.080(4) 0.022(3)
F2 0.089(4) 0.035(2) 0.145(5) -0.007(3) 0.016(3) -0.012(2)
F3 0.175(6) 0.027(2) 0.102(4) -0.003(2) -0.085(4) 0.022(3)
O1 0.0308(18) 0.0168(15) 0.0244(16) -0.0021(13) -0.0110(13) 0.0040(13)
O2 0.037(2) 0.0192(17) 0.039(2) -0.0008(14) -0.0141(16) 0.0057(15)
O3 0.048(2) 0.0249(19) 0.049(2) -0.0112(17) -0.0254(19) 0.0072(17)
C1 0.018(2) 0.022(2) 0.020(2) -0.0019(18) -0.0019(16) -0.0002(17)
C2 0.029(3) 0.019(2) 0.036(3) -0.001(2) -0.008(2) -0.0002(19)
C3 0.035(3) 0.021(2) 0.042(3) -0.007(2) -0.008(2) -0.003(2)
C4 0.024(2) 0.030(3) 0.033(3) -0.007(2) -0.010(2) -0.003(2)
C5 0.022(2) 0.023(2) 0.025(2) 0.0019(19) -0.0044(18) 0.0046(18)
C6 0.020(2) 0.018(2) 0.016(2) -0.0021(16) 0.0015(16) -0.0015(17)
C7 0.020(2) 0.019(2) 0.021(2) -0.0020(18) -0.0067(17) -0.0018(17)
C8 0.035(3) 0.029(3) 0.030(3) 0.007(2) -0.004(2) -0.010(2)
C9 0.033(3) 0.021(2) 0.037(3) -0.009(2) -0.009(2) 0.007(2)
C10 0.033(3) 0.021(2) 0.024(2) 0.0013(18) -0.006(2) 0.0056(19)
C11 0.051(3) 0.022(3) 0.027(3) -0.004(2) -0.014(2) 0.006(2)

loop_
_atom_type_symbol
_atom_type_description
_atom_type_scat_dispersion_real
_atom_type_scat_dispersion_imag
_atom_type_scat_source
C C 0.0033 0.0016 'International Tables Vol C Tables 4.2.6.8 and 6.1.1.4'
H H 0.0000 0.0000 'International Tables Vol C Tables 4.2.6.8 and 6.1.1.4'
O O 0.0106 0.0060 'International Tables Vol C Tables 4.2.6.8 and 6.1.1.4'
F F 0.0171 0.0103 'International Tables Vol C Tables 4.2.6.8 and 6.1.1.4'
I I -0.4742 1.8119 'International Tables Vol C Tables 4.2.6.8 and 6.1.1.4'

loop_
_geom_angle_atom_site_label_1
_geom_angle_atom_site_label_2
_geom_angle_atom_site_label_3
_geom_angle
O1 I1 C1 81.08(16)
O1 I1 O2 163.74(13)
C1 I1 O2 82.81(15)
C7 O1 I1 114.6(3)
C10 O2 I1 114.6(3)
C6 C1 C2 123.9(4)
C6 C1 I1 110.8(3)
C2 C1 I1 125.4(3)
C3 C2 C1 116.9(4)
C3 C2 H2 121.5
C1 C2 H2 121.5
C2 C3 C4 121.1(5)
C2 C3 H3 119.4
C4 C3 H3 119.4
C5 C4 C3 119.9(4)
C5 C4 H4 120.1
C3 C4 H4 120.1
C4 C5 C6 120.8(4)
C4 C5 H5 119.6
C6 C5 H5 119.6
C1 C6 C5 117.4(4)
C1 C6 C7 118.9(4)
C5 C6 C7 123.7(4)
O1 C7 C8 109.4(4)
O1 C7 C9 105.7(4)
C8 C7 C9 111.9(4)
O1 C7 C6 108.0(4)
C8 C7 C6 110.3(4)
C9 C7 C6 111.3(4)
C7 C8 H8A 109.5
C7 C8 H8B 109.5
H8A C8 H8B 109.5
C7 C8 H8C 109.5
H8A C8 H8C 109.5
H8B C8 H8C 109.5
C7 C9 H9A 109.5
C7 C9 H9B 109.5
H9A C9 H9B 109.5
C7 C9 H9C 109.5
H9A C9 H9C 109.5
H9B C9 H9C 109.5
O3 C10 O2 129.1(5)
O3 C10 C11 119.1(4)
O2 C10 C11 111.8(4)
F3 C11 F1 116.4(6)
F3 C11 F2 101.0(6)
F1 C11 F2 100.5(5)
F3 C11 C10 113.5(4)
F1 C11 C10 112.5(5)
F2 C11 C10 111.4(5)

loop_
_geom_bond_atom_site_label_1
_geom_bond_atom_site_label_2
_geom_bond_distance
I1 O1 2.011(3)
I1 C1 2.094(4)
I1 O2 2.233(3)
F1 C11 1.265(7)
F2 C11 1.354(8)
F3 C11 1.261(7)
O1 C7 1.442(5)
O2 C10 1.268(6)
O3 C10 1.208(6)
C1 C6 1.375(6)
C1 C2 1.382(7)
C2 C3 1.381(7)
C2 H2 0.9500
C3 C4 1.383(7)
C3 H3 0.9500
C4 C5 1.377(7)
C4 H4 0.9500
C5 C6 1.383(6)
C5 H5 0.9500
C6 C7 1.523(6)
C7 C8 1.509(7)
C7 C9 1.515(7)
C8 H8A 0.9800
C8 H8B 0.9800
C8 H8C 0.9800
C9 H9A 0.9800
C9 H9B 0.9800
C9 H9C 0.9800
C10 C11 1.544(7)

loop_
_geom_torsion_atom_site_label_1
_geom_torsion_atom_site_label_2
_geom_torsion_atom_site_label_3
_geom_torsion_atom_site_label_4
_geom_torsion
C1 I1 O1 C7 23.0(3)
O2 I1 O1 C7 30.7(7)
O1 I1 O2 C10 176.3(5)
C1 I1 O2 C10 -176.1(4)
O1 I1 C1 C6 -12.0(3)
O2 I1 C1 C6 170.2(3)
O1 I1 C1 C2 168.2(4)
O2 I1 C1 C2 -9.6(4)
C6 C1 C2 C3 -0.3(8)
I1 C1 C2 C3 179.5(4)
C1 C2 C3 C4 -0.9(8)
C2 C3 C4 C5 0.7(8)
C3 C4 C5 C6 0.7(8)
C2 C1 C6 C5 1.6(7)
I1 C1 C6 C5 -178.2(3)
C2 C1 C6 C7 179.6(5)
I1 C1 C6 C7 -0.2(5)
C4 C5 C6 C1 -1.8(7)
C4 C5 C6 C7 -179.6(4)
I1 O1 C7 C8 92.3(4)
I1 O1 C7 C9 -147.0(3)
I1 O1 C7 C6 -27.8(4)
C1 C6 C7 O1 17.9(5)
C5 C6 C7 O1 -164.3(4)
C1 C6 C7 C8 -101.7(5)
C5 C6 C7 C8 76.1(6)
C1 C6 C7 C9 133.4(4)
C5 C6 C7 C9 -48.8(6)
I1 O2 C10 O3 -0.1(8)
I1 O2 C10 C11 179.3(3)
O3 C10 C11 F3 -26.7(9)
O2 C10 C11 F3 153.9(6)
O3 C10 C11 F1 108.1(7)
O2 C10 C11 F1 -71.3(7)
O3 C10 C11 F2 -140.0(6)
O2 C10 C11 F2 40.7(7)
